data_1554400
loop_
_publ_author_name
'Kupietz, Kamil'
'Bia\/lek, Micha\/l J.'
'Bia\/lo\'nska, Agata'
'Szyszko, Bartosz'
'Latos-Gra\.zy\'nski, Lechos\/law'

_publ_section_title
;
 Aromaticity control via modifications of a macrocyclic frame:
 5,6-dimethoxyphenanthriporphyrin and 5,6-dioxophenanthriporphyrin
;
_journal_issue 21
_journal_name_full 'Organic Chemistry Frontiers'
_journal_page_first 3068
_journal_paper_doi 10.1039/C8QO00751A
_journal_volume 5
_journal_year 2018
_chemical_formula_sum 'C43 H26 N2 O2'
_chemical_formula_weight 602.66
_chemical_name_systematic 5,6-dioxophenanthriporphyrin
_space_group_crystal_system triclinic
_space_group_IT_number 2
_space_group_name_Hall '-P 1'
_space_group_name_H-M_alt 'P -1'
_atom_sites_solution_hydrogens mixed
_audit_creation_method SHELXL-2014/7
_audit_update_record
;
2018-07-19 deposited with the CCDC.
2018-08-20 downloaded from the CCDC.
;
_cell_angle_alpha 91.24(4)
_cell_angle_beta 106.05(4)
_cell_angle_gamma 99.94(3)
_cell_formula_units_Z 2
_cell_length_a 9.516(3)
_cell_length_b 11.551(6)
_cell_length_c 13.616(7)
_cell_measurement_reflns_used 415
_cell_measurement_temperature 100(2)
_cell_measurement_theta_max 78.49
_cell_measurement_theta_min 3.49
_cell_volume 1412.9(12)
_computing_structure_refinement 'SHELXL-2014/7 (Sheldrick, 2014)'
_diffrn_ambient_temperature 100(2)
_diffrn_detector_area_resol_mean 8.20
_diffrn_measured_fraction_theta_full 0.916
_diffrn_measured_fraction_theta_max 0.863
_diffrn_measurement_device_type 'Xcalibur, Onyx'
_diffrn_measurement_method '\w scans'
_diffrn_radiation_type CuK\a
_diffrn_radiation_wavelength 1.54184
_diffrn_reflns_av_R_equivalents 0.2960
_diffrn_reflns_av_unetI/netI 0.4114
_diffrn_reflns_Laue_measured_fraction_full 0.916
_diffrn_reflns_Laue_measured_fraction_max 0.863
_diffrn_reflns_limit_h_max 11
_diffrn_reflns_limit_h_min -6
_diffrn_reflns_limit_k_max 14
_diffrn_reflns_limit_k_min -14
_diffrn_reflns_limit_l_max 16
_diffrn_reflns_limit_l_min -17
_diffrn_reflns_number 8357
_diffrn_reflns_point_group_measured_fraction_full 0.916
_diffrn_reflns_point_group_measured_fraction_max 0.863
_diffrn_reflns_theta_full 67.684
_diffrn_reflns_theta_max 74.468
_diffrn_reflns_theta_min 3.387
_diffrn_source 'Enhance (Cu) X-ray Source'
_exptl_absorpt_coefficient_mu 0.685
_exptl_absorpt_correction_type none
_exptl_crystal_colour green
_exptl_crystal_density_diffrn 1.417
_exptl_crystal_description block
_exptl_crystal_F_000 628
_exptl_crystal_size_max 0.109
_exptl_crystal_size_mid 0.034
_exptl_crystal_size_min 0.027
_refine_diff_density_max 0.374
_refine_diff_density_min -0.333
_refine_diff_density_rms 0.089
_refine_ls_extinction_method none
_refine_ls_goodness_of_fit_ref 0.895
_refine_ls_hydrogen_treatment constr
_refine_ls_matrix_type full
_refine_ls_number_parameters 424
_refine_ls_number_reflns 4981
_refine_ls_number_restraints 0
_refine_ls_restrained_S_all 0.895
_refine_ls_R_factor_all 0.3027
_refine_ls_R_factor_gt 0.1221
_refine_ls_shift/su_max 0.000
_refine_ls_shift/su_mean 0.000
_refine_ls_structure_factor_coef Fsqd
_refine_ls_weighting_details 'w=1/[\s^2^(Fo^2^)+(0.0086P)^2^] where P=(Fo^2^+2Fc^2^)/3'
_refine_ls_weighting_scheme calc
_refine_ls_wR_factor_gt 0.2214
_refine_ls_wR_factor_ref 0.3452
_reflns_Friedel_coverage 0.000
_reflns_number_gt 1131
_reflns_number_total 4981
_reflns_threshold_expression 'I > 2\s(I)'
_cod_data_source_file c8qo00751a2.cif
_cod_data_source_block 2
_cod_database_code 1554400
_shelx_shelxl_version_number 2014/7
_shelx_space_group_comment
;
The symmetry employed for this shelxl refinement is uniquely defined
by the following loop, which should always be used as a source of
symmetry information in preference to the above space-group names.
They are only intended as comments.
;
_shelx_estimated_absorpt_t_min 0.929
_shelx_estimated_absorpt_t_max 0.982

loop_
_space_group_symop_operation_xyz
'x, y, z'
'-x, -y, -z'

loop_
_atom_site_label
_atom_site_type_symbol
_atom_site_fract_x
_atom_site_fract_y
_atom_site_fract_z
_atom_site_U_iso_or_equiv
_atom_site_adp_type
_atom_site_occupancy
_atom_site_site_symmetry_order
_atom_site_calc_flag
_atom_site_refinement_flags_posn
_atom_site_refinement_flags_adp
C1 C -0.0844(10) -0.0623(10) 0.7556(9) 0.032(3) Uani 1 1 d . .
C2 C 0.0168(11) -0.0035(10) 0.8469(10) 0.042(3) Uani 1 1 d . .
H2A H 0.0095 -0.0285 0.9116 0.051 Uiso 1 1 calc R U
C3 C 0.1276(12) 0.0914(11) 0.8420(9) 0.045(3) Uani 1 1 d . .
H3A H 0.2036 0.1229 0.9026 0.053 Uiso 1 1 calc R U
C4 C 0.1278(11) 0.1400(10) 0.7495(9) 0.036(3) Uani 1 1 d . .
O5 O 0.3556(8) 0.2779(8) 0.8170(7) 0.053(3) Uani 1 1 d . .
C5 C 0.2468(12) 0.2394(10) 0.7430(10) 0.040(3) Uani 1 1 d . .
O6 O 0.3253(8) 0.3845(7) 0.6407(7) 0.048(2) Uani 1 1 d . .
C6 C 0.2344(10) 0.3007(11) 0.6428(9) 0.036(3) Uani 1 1 d . .
C7 C 0.1099(11) 0.2481(10) 0.5553(9) 0.036(3) Uani 1 1 d . .
C8 C 0.0904(11) 0.2968(10) 0.4605(9) 0.037(3) Uani 1 1 d . .
H8A H 0.1654 0.3577 0.4509 0.045 Uiso 1 1 calc R U
C9 C -0.0396(10) 0.2567(10) 0.3784(10) 0.040(3) Uani 1 1 d . .
H9A H -0.0511 0.2908 0.3144 0.048 Uiso 1 1 calc R U
C10 C -0.1498(11) 0.1679(10) 0.3911(9) 0.037(3) Uani 1 1 d . .
C11 C -0.2935(10) 0.1252(11) 0.3117(9) 0.036(3) Uani 1 1 d . .
C12 C -0.4011(11) 0.0331(11) 0.3152(10) 0.045(3) Uani 1 1 d . .
C13 C -0.5451(11) 0.0004(10) 0.2390(9) 0.039(3) Uani 1 1 d . .
H13A H -0.5800 0.0406 0.1795 0.047 Uiso 1 1 calc R U
C14 C -0.6198(11) -0.0959(11) 0.2670(9) 0.043(3) Uani 1 1 d . .
H14A H -0.7155 -0.1385 0.2306 0.051 Uiso 1 1 calc R U
C15 C -0.5229(11) -0.1230(13) 0.3666(9) 0.044(3) Uani 1 1 d . .
C16 C -0.5597(10) -0.2284(10) 0.4178(9) 0.035(3) Uani 1 1 d . .
C17 C -0.4816(10) -0.2456(11) 0.5163(9) 0.036(3) Uani 1 1 d . .
C18 C -0.4956(11) -0.3507(10) 0.5702(8) 0.041(3) Uani 1 1 d . .
H18A H -0.5662 -0.4208 0.5439 0.049 Uiso 1 1 calc R U
C19 C -0.3953(11) -0.3358(11) 0.6629(10) 0.042(3) Uani 1 1 d . .
H19A H -0.3816 -0.3928 0.7123 0.050 Uiso 1 1 calc R U
C20 C -0.3109(11) -0.2157(11) 0.6736(10) 0.040(3) Uani 1 1 d . .
C21 C -0.1907(11) -0.1677(10) 0.7535(9) 0.033(3) Uani 1 1 d . .
C22 C -0.0768(9) -0.0094(9) 0.6645(8) 0.029(3) Uani 1 1 d . .
H22A H -0.1419 -0.0469 0.6016 0.035 Uiso 1 1 calc R U
C23 C 0.0195(10) 0.0935(10) 0.6612(8) 0.032(3) Uani 1 1 d . .
C24 C 0.0057(10) 0.1487(11) 0.5645(9) 0.039(3) Uani 1 1 d . .
C25 C -0.1248(10) 0.1123(11) 0.4836(9) 0.041(3) Uani 1 1 d . .
H25A H -0.1978 0.0487 0.4916 0.049 Uiso 1 1 calc R U
N26 N -0.3940(9) -0.0458(9) 0.3924(7) 0.038(3) Uani 1 1 d . .
N27 N -0.3657(9) -0.1670(9) 0.5829(7) 0.040(3) Uani 1 1 d . .
H27 H -0.3479 -0.1102 0.5413 0.048 Uiso 1 1 d R U
C27 C -0.0244(10) -0.2571(11) 0.9005(9) 0.036(3) Uani 1 1 d . .
H27A H 0.0567 -0.2298 0.8739 0.043 Uiso 1 1 calc R U
C28 C -0.3198(11) 0.2002(10) 0.2198(10) 0.041(3) Uani 1 1 d . .
C29 C -0.3142(10) 0.3189(11) 0.2311(10) 0.043(3) Uani 1 1 d . .
H29A H -0.2938 0.3573 0.2973 0.051 Uiso 1 1 calc R U
C30 C -0.3391(10) 0.3837(12) 0.1431(11) 0.052(4) Uani 1 1 d . .
H30A H -0.3351 0.4662 0.1512 0.063 Uiso 1 1 calc R U
C31 C -0.3690(11) 0.3311(11) 0.0463(10) 0.045(3) Uani 1 1 d . .
H31A H -0.3825 0.3772 -0.0114 0.054 Uiso 1 1 calc R U
C32 C -0.3793(11) 0.2109(14) 0.0335(11) 0.056(4) Uani 1 1 d . .
H32A H -0.4043 0.1731 -0.0334 0.067 Uiso 1 1 calc R U
C33 C -0.3525(10) 0.1440(12) 0.1203(9) 0.043(3) Uani 1 1 d . .
H33A H -0.3563 0.0615 0.1120 0.052 Uiso 1 1 calc R U
C34 C -0.6866(11) -0.3189(12) 0.3601(9) 0.039(3) Uani 1 1 d . .
C35 C -0.6904(11) -0.3698(11) 0.2636(10) 0.046(3) Uani 1 1 d . .
H35A H -0.6088 -0.3477 0.2363 0.055 Uiso 1 1 calc R U
C36 C -0.8097(11) -0.4497(11) 0.2105(10) 0.042(3) Uani 1 1 d . .
H36A H -0.8123 -0.4827 0.1454 0.051 Uiso 1 1 calc R U
C37 C -0.9304(11) -0.4844(10) 0.2508(10) 0.040(3) Uani 1 1 d . .
H37A H -1.0149 -0.5395 0.2122 0.048 Uiso 1 1 calc R U
C38 C -0.9263(11) -0.4399(11) 0.3433(10) 0.039(3) Uani 1 1 d . .
H38A H -1.0082 -0.4640 0.3699 0.047 Uiso 1 1 calc R U
C39 C -0.8028(11) -0.3580(12) 0.4017(10) 0.046(3) Uani 1 1 d . .
H39A H -0.7987 -0.3299 0.4687 0.056 Uiso 1 1 calc R U
C40 C -0.1646(10) -0.2347(10) 0.8504(8) 0.036(3) Uani 1 1 d . .
C41 C -0.2827(10) -0.2746(9) 0.8923(9) 0.033(3) Uani 1 1 d . .
H41A H -0.3793 -0.2592 0.8607 0.040 Uiso 1 1 calc R U
C42 C -0.2579(12) -0.3357(11) 0.9788(9) 0.043(3) Uani 1 1 d . .
H42A H -0.3381 -0.3621 1.0065 0.052 Uiso 1 1 calc R U
C43 C -0.1183(11) -0.3600(11) 1.0268(10) 0.043(3) Uani 1 1 d . .
H43A H -0.1028 -0.4047 1.0853 0.052 Uiso 1 1 calc R U
C44 C -0.0007(11) -0.3165(10) 0.9862(9) 0.036(3) Uani 1 1 d . .
H44A H 0.0968 -0.3290 1.0194 0.043 Uiso 1 1 calc R U

loop_
_atom_site_aniso_label
_atom_site_aniso_U_11
_atom_site_aniso_U_22
_atom_site_aniso_U_33
_atom_site_aniso_U_23
_atom_site_aniso_U_13
_atom_site_aniso_U_12
C1 0.028(5) 0.032(7) 0.032(6) 0.015(5) 0.003(4) -0.001(4)
C2 0.053(6) 0.030(7) 0.045(8) 0.026(6) 0.016(6) 0.004(5)
C3 0.051(6) 0.040(8) 0.037(7) 0.000(6) 0.014(5) -0.008(6)
C4 0.042(5) 0.027(7) 0.033(7) -0.002(6) 0.007(5) 0.000(5)
O5 0.050(4) 0.056(7) 0.036(5) 0.000(5) -0.006(4) -0.002(4)
C5 0.046(6) 0.023(6) 0.047(8) 0.014(6) 0.009(6) 0.001(5)
O6 0.044(4) 0.028(5) 0.057(6) 0.003(4) 0.002(4) -0.016(4)
C6 0.032(5) 0.037(7) 0.033(7) 0.005(6) 0.003(5) -0.001(5)
C7 0.037(5) 0.031(7) 0.031(6) 0.015(6) -0.004(5) -0.001(5)
C8 0.046(6) 0.024(6) 0.038(7) 0.007(6) 0.007(5) 0.003(5)
C9 0.030(5) 0.030(7) 0.052(8) 0.014(6) 0.002(5) -0.004(4)
C10 0.044(6) 0.026(7) 0.037(7) 0.009(6) 0.009(5) 0.002(5)
C11 0.033(5) 0.040(7) 0.029(6) 0.000(6) 0.009(4) -0.009(5)
C12 0.043(6) 0.032(7) 0.047(8) 0.012(7) -0.004(6) -0.002(5)
C13 0.048(6) 0.024(7) 0.039(7) 0.016(6) 0.004(5) -0.001(5)
C14 0.039(5) 0.031(7) 0.047(8) 0.002(6) -0.004(5) 0.000(5)
C15 0.038(6) 0.057(9) 0.028(6) 0.012(6) 0.002(5) -0.007(5)
C16 0.026(5) 0.030(7) 0.042(7) 0.008(6) 0.001(5) 0.000(4)
C17 0.028(5) 0.042(7) 0.026(6) 0.011(6) -0.010(4) 0.000(4)
C18 0.048(6) 0.030(7) 0.028(6) 0.008(6) -0.005(5) -0.012(5)
C19 0.046(6) 0.030(7) 0.045(8) 0.011(6) 0.014(5) -0.006(5)
C20 0.038(5) 0.035(8) 0.043(7) 0.007(6) 0.006(5) 0.002(5)
C21 0.046(6) 0.018(6) 0.035(7) 0.007(5) 0.010(5) 0.008(4)
C22 0.028(5) 0.022(6) 0.027(6) 0.000(5) 0.002(4) -0.012(4)
C23 0.037(5) 0.033(7) 0.020(6) 0.000(5) 0.006(4) -0.006(5)
C24 0.025(5) 0.042(8) 0.040(7) 0.006(6) 0.006(5) -0.009(5)
C25 0.033(5) 0.036(7) 0.050(8) 0.020(6) 0.006(5) 0.003(5)
N26 0.039(4) 0.054(7) 0.017(5) 0.015(5) 0.004(4) 0.000(4)
N27 0.038(5) 0.035(6) 0.034(6) 0.010(5) -0.001(4) -0.012(4)
C27 0.027(5) 0.041(7) 0.041(7) 0.006(6) 0.010(5) 0.008(4)
C28 0.034(5) 0.029(7) 0.055(8) 0.023(6) 0.006(5) -0.001(4)
C29 0.035(5) 0.042(8) 0.042(7) 0.017(7) 0.006(5) -0.010(5)
C30 0.026(5) 0.050(9) 0.066(10) 0.026(8) -0.004(5) -0.007(5)
C31 0.040(6) 0.036(8) 0.047(8) 0.011(7) 0.003(6) -0.006(5)
C32 0.032(6) 0.083(12) 0.045(8) 0.011(8) 0.000(5) 0.009(6)
C33 0.032(5) 0.041(8) 0.043(8) 0.013(7) 0.001(5) -0.010(5)
C34 0.037(6) 0.042(8) 0.033(7) -0.004(6) 0.004(5) 0.002(5)
C35 0.033(5) 0.036(8) 0.052(8) 0.009(7) 0.001(5) -0.015(5)
C36 0.041(6) 0.043(8) 0.042(7) 0.019(7) 0.007(5) 0.009(5)
C37 0.035(5) 0.026(7) 0.048(8) 0.011(6) 0.000(5) -0.010(4)
C38 0.033(5) 0.033(7) 0.046(8) -0.001(6) 0.004(5) 0.000(4)
C39 0.037(5) 0.048(9) 0.047(8) 0.008(7) 0.010(5) -0.008(5)
C40 0.034(5) 0.033(7) 0.026(6) 0.001(5) -0.007(4) -0.010(5)
C41 0.028(5) 0.017(6) 0.044(7) 0.009(5) 0.000(4) -0.007(4)
C42 0.049(6) 0.042(8) 0.036(7) 0.012(6) 0.017(5) -0.007(5)
C43 0.040(6) 0.035(7) 0.054(8) 0.009(7) 0.017(6) 0.000(5)
C44 0.038(5) 0.025(6) 0.034(7) 0.003(6) -0.003(5) -0.002(4)

loop_
_atom_type_symbol
_atom_type_description
_atom_type_scat_dispersion_real
_atom_type_scat_dispersion_imag
_atom_type_scat_source
C C 0.0181 0.0091 'International Tables Vol C Tables 4.2.6.8 and 6.1.1.4'
H H 0.0000 0.0000 'International Tables Vol C Tables 4.2.6.8 and 6.1.1.4'
N N 0.0311 0.0180 'International Tables Vol C Tables 4.2.6.8 and 6.1.1.4'
O O 0.0492 0.0322 'International Tables Vol C Tables 4.2.6.8 and 6.1.1.4'

loop_
_geom_angle_atom_site_label_1
_geom_angle_atom_site_label_2
_geom_angle_atom_site_label_3
_geom_angle
C22 C1 C2 115.6(9)
C22 C1 C21 120.9(10)
C2 C1 C21 123.6(10)
C3 C2 C1 120.1(10)
C3 C2 H2A 119.9
C1 C2 H2A 119.9
C4 C3 C2 120.9(11)
C4 C3 H3A 119.6
C2 C3 H3A 119.6
C23 C4 C3 119.9(10)
C23 C4 C5 118.8(10)
C3 C4 C5 121.3(10)
O5 C5 C4 122.4(11)
O5 C5 C6 117.6(10)
C4 C5 C6 120.0(10)
O6 C6 C7 124.8(11)
O6 C6 C5 119.2(10)
C7 C6 C5 116.0(9)
C8 C7 C24 118.6(10)
C8 C7 C6 120.2(10)
C24 C7 C6 121.2(10)
C7 C8 C9 120.9(10)
C7 C8 H8A 119.5
C9 C8 H8A 119.5
C10 C9 C8 120.2(11)
C10 C9 H9A 119.9
C8 C9 H9A 119.9
C9 C10 C25 118.8(10)
C9 C10 C11 124.0(10)
C25 C10 C11 117.2(9)
C12 C11 C10 127.4(11)
C12 C11 C28 118.9(9)
C10 C11 C28 113.6(9)
C11 C12 N26 126.3(10)
C11 C12 C13 125.3(11)
N26 C12 C13 108.4(9)
C14 C13 C12 108.2(10)
C14 C13 H13A 125.9
C12 C13 H13A 125.9
C13 C14 C15 106.2(9)
C13 C14 H14A 126.9
C15 C14 H14A 126.9
N26 C15 C16 126.7(10)
N26 C15 C14 110.0(10)
C16 C15 C14 122.8(9)
C17 C16 C15 122.7(9)
C17 C16 C34 120.0(10)
C15 C16 C34 117.3(10)
C16 C17 N27 127.3(10)
C16 C17 C18 127.7(10)
N27 C17 C18 104.9(9)
C19 C18 C17 110.6(10)
C19 C18 H18A 124.7
C17 C18 H18A 124.7
C18 C19 C20 107.2(10)
C18 C19 H19A 126.4
C20 C19 H19A 126.4
C21 C20 N27 127.4(10)
C21 C20 C19 126.0(11)
N27 C20 C19 106.2(10)
C20 C21 C1 127.1(10)
C20 C21 C40 116.4(10)
C1 C21 C40 116.4(9)
C23 C22 C1 123.9(10)
C23 C22 H22A 118.1
C1 C22 H22A 118.1
C4 C23 C22 118.7(10)
C4 C23 C24 121.9(9)
C22 C23 C24 119.5(9)
C25 C24 C7 119.3(10)
C25 C24 C23 118.6(9)
C7 C24 C23 121.4(10)
C24 C25 C10 121.5(10)
C24 C25 H25A 119.3
C10 C25 H25A 119.3
C15 N26 C12 107.2(9)
C20 N27 C17 111.2(9)
C20 N27 H27 145.8
C17 N27 H27 101.4
C44 C27 C40 121.7(10)
C44 C27 H27A 119.2
C40 C27 H27A 119.2
C29 C28 C33 119.7(11)
C29 C28 C11 121.7(13)
C33 C28 C11 118.6(11)
C28 C29 C30 119.1(13)
C28 C29 H29A 120.4
C30 C29 H29A 120.4
C31 C30 C29 122.0(14)
C31 C30 H30A 119.0
C29 C30 H30A 119.0
C30 C31 C32 119.4(13)
C30 C31 H31A 120.3
C32 C31 H31A 120.3
C31 C32 C33 119.7(14)
C31 C32 H32A 120.1
C33 C32 H32A 120.1
C32 C33 C28 119.9(13)
C32 C33 H33A 120.0
C28 C33 H33A 120.0
C39 C34 C35 119.0(10)
C39 C34 C16 120.0(12)
C35 C34 C16 121.0(10)
C36 C35 C34 120.1(11)
C36 C35 H35A 120.0
C34 C35 H35A 120.0
C35 C36 C37 120.5(13)
C35 C36 H36A 119.7
C37 C36 H36A 119.7
C38 C37 C36 120.1(10)
C38 C37 H37A 120.0
C36 C37 H37A 120.0
C37 C38 C39 121.1(11)
C37 C38 H38A 119.5
C39 C38 H38A 119.5
C34 C39 C38 119.1(13)
C34 C39 H39A 120.5
C38 C39 H39A 120.5
C27 C40 C41 118.1(10)
C27 C40 C21 121.4(9)
C41 C40 C21 120.5(9)
C42 C41 C40 119.8(10)
C42 C41 H41A 120.1
C40 C41 H41A 120.1
C41 C42 C43 121.6(10)
C41 C42 H42A 119.2
C43 C42 H42A 119.2
C42 C43 C44 118.0(11)
C42 C43 H43A 121.0
C44 C43 H43A 121.0
C27 C44 C43 120.8(10)
C27 C44 H44A 119.6
C43 C44 H44A 119.6

loop_
_geom_bond_atom_site_label_1
_geom_bond_atom_site_label_2
_geom_bond_distance
C1 C22 1.409(13)
C1 C2 1.418(16)
C1 C21 1.437(14)
C2 C3 1.400(15)
C2 H2A 0.9500
C3 C4 1.390(16)
C3 H3A 0.9500
C4 C23 1.376(15)
C4 C5 1.490(14)
O5 C5 1.237(14)
C5 C6 1.536(15)
O6 C6 1.188(12)
C6 C7 1.460(15)
C7 C8 1.398(15)
C7 C24 1.414(14)
C8 C9 1.417(16)
C8 H8A 0.9500
C9 C10 1.385(14)
C9 H9A 0.9500
C10 C25 1.406(15)
C10 C11 1.487(15)
C11 C12 1.354(15)
C11 C28 1.526(15)
C12 N26 1.402(14)
C12 C13 1.455(15)
C13 C14 1.336(15)
C13 H13A 0.9500
C14 C15 1.488(15)
C14 H14A 0.9500
C15 N26 1.339(14)
C15 C16 1.455(16)
C16 C17 1.379(14)
C16 C34 1.473(16)
C17 N27 1.388(14)
C17 C18 1.438(15)
C18 C19 1.343(15)
C18 H18A 0.9500
C19 C20 1.460(16)
C19 H19A 0.9500
C20 C21 1.366(16)
C20 N27 1.375(14)
C21 C40 1.527(15)
C22 C23 1.379(13)
C22 H22A 0.9500
C23 C24 1.458(15)
C24 C25 1.406(15)
C25 H25A 0.9500
N27 H27 0.9002
C27 C44 1.351(15)
C27 C40 1.391(14)
C27 H27A 0.9500
C28 C29 1.366(18)
C28 C33 1.418(17)
C29 C30 1.412(16)
C29 H29A 0.9500
C30 C31 1.374(18)
C30 H30A 0.9500
C31 C32 1.379(19)
C31 H31A 0.9500
C32 C33 1.414(17)
C32 H32A 0.9500
C33 H33A 0.9500
C34 C39 1.390(15)
C34 C35 1.417(17)
C35 C36 1.349(16)
C35 H35A 0.9500
C36 C37 1.406(14)
C36 H36A 0.9500
C37 C38 1.338(17)
C37 H37A 0.9500
C38 C39 1.405(16)
C38 H38A 0.9500
C39 H39A 0.9500
C40 C41 1.410(14)
C41 C42 1.371(15)
C41 H41A 0.9500
C42 C43 1.388(16)
C42 H42A 0.9500
C43 C44 1.404(14)
C43 H43A 0.9500
C44 H44A 0.9500

loop_
_geom_torsion_atom_site_label_1
_geom_torsion_atom_site_label_2
_geom_torsion_atom_site_label_3
_geom_torsion_atom_site_label_4
_geom_torsion
C22 C1 C2 C3 -7.9(17)
C21 C1 C2 C3 173.1(12)
C1 C2 C3 C4 9(2)
C2 C3 C4 C23 -1(2)
C2 C3 C4 C5 -178.8(12)
C23 C4 C5 O5 -172.6(13)
C3 C4 C5 O5 5(2)
C23 C4 C5 C6 9.3(18)
C3 C4 C5 C6 -172.9(12)
O5 C5 C6 O6 -3(2)
C4 C5 C6 O6 175.3(12)
O5 C5 C6 C7 176.1(12)
C4 C5 C6 C7 -5.8(18)
O6 C6 C7 C8 0(2)
C5 C6 C7 C8 -179.3(11)
O6 C6 C7 C24 -179.4(13)
C5 C6 C7 C24 1.7(18)
C24 C7 C8 C9 7(2)
C6 C7 C8 C9 -171.9(12)
C7 C8 C9 C10 0(2)
C8 C9 C10 C25 -5(2)
C8 C9 C10 C11 176.2(13)
C9 C10 C11 C12 174.3(14)
C25 C10 C11 C12 -4(2)
C9 C10 C11 C28 -9(2)
C25 C10 C11 C28 172.7(11)
C10 C11 C12 N26 -5(2)
C28 C11 C12 N26 178.5(13)
C10 C11 C12 C13 174.9(14)
C28 C11 C12 C13 -2(2)
C11 C12 C13 C14 178.7(14)
N26 C12 C13 C14 -1.8(17)
C12 C13 C14 C15 2.3(16)
C13 C14 C15 N26 -2.1(16)
C13 C14 C15 C16 -174.3(13)
N26 C15 C16 C17 19(2)
C14 C15 C16 C17 -170.6(12)
N26 C15 C16 C34 -161.6(13)
C14 C15 C16 C34 9(2)
C15 C16 C17 N27 4(2)
C34 C16 C17 N27 -176.0(12)
C15 C16 C17 C18 -172.0(13)
C34 C16 C17 C18 8(2)
C16 C17 C18 C19 176.8(12)
N27 C17 C18 C19 0.2(15)
C17 C18 C19 C20 0.9(16)
C18 C19 C20 C21 -174.8(13)
C18 C19 C20 N27 -1.7(15)
N27 C20 C21 C1 -8(2)
C19 C20 C21 C1 163.6(13)
N27 C20 C21 C40 173.3(12)
C19 C20 C21 C40 -15.0(19)
C22 C1 C21 C20 -14(2)
C2 C1 C21 C20 165.2(13)
C22 C1 C21 C40 164.9(11)
C2 C1 C21 C40 -16.1(18)
C2 C1 C22 C23 -0.9(17)
C21 C1 C22 C23 178.1(11)
C3 C4 C23 C22 -7.6(18)
C5 C4 C23 C22 170.2(11)
C3 C4 C23 C24 173.5(12)
C5 C4 C23 C24 -8.7(18)
C1 C22 C23 C4 8.7(18)
C1 C22 C23 C24 -172.3(11)
C8 C7 C24 C25 -9.1(19)
C6 C7 C24 C25 170.0(13)
C8 C7 C24 C23 179.9(12)
C6 C7 C24 C23 -1(2)
C4 C23 C24 C25 -166.4(12)
C22 C23 C24 C25 14.7(19)
C4 C23 C24 C7 5(2)
C22 C23 C24 C7 -174.3(12)
C7 C24 C25 C10 4(2)
C23 C24 C25 C10 175.3(12)
C9 C10 C25 C24 3(2)
C11 C10 C25 C24 -178.1(12)
C16 C15 N26 C12 172.8(13)
C14 C15 N26 C12 1.0(16)
C11 C12 N26 C15 180.0(14)
C13 C12 N26 C15 0.4(17)
C21 C20 N27 C17 174.8(13)
C19 C20 N27 C17 1.8(14)
C16 C17 N27 C20 -177.9(12)
C18 C17 N27 C20 -1.3(15)
C12 C11 C28 C29 122.3(13)
C10 C11 C28 C29 -55.0(15)
C12 C11 C28 C33 -56.9(16)
C10 C11 C28 C33 125.8(12)
C33 C28 C29 C30 -0.9(15)
C11 C28 C29 C30 179.9(9)
C28 C29 C30 C31 0.1(16)
C29 C30 C31 C32 1.8(16)
C30 C31 C32 C33 -2.8(16)
C31 C32 C33 C28 2.0(15)
C29 C28 C33 C32 -0.1(15)
C11 C28 C33 C32 179.2(9)
C17 C16 C34 C39 54.6(18)
C15 C16 C34 C39 -125.3(14)
C17 C16 C34 C35 -123.5(14)
C15 C16 C34 C35 56.6(18)
C39 C34 C35 C36 4(2)
C16 C34 C35 C36 -177.8(11)
C34 C35 C36 C37 -0.9(19)
C35 C36 C37 C38 -1.3(18)
C36 C37 C38 C39 0.2(19)
C35 C34 C39 C38 -5(2)
C16 C34 C39 C38 176.8(11)
C37 C38 C39 C34 3(2)
C44 C27 C40 C41 0.9(19)
C44 C27 C40 C21 -179.9(12)
C20 C21 C40 C27 132.9(13)
C1 C21 C40 C27 -45.9(17)
C20 C21 C40 C41 -47.8(17)
C1 C21 C40 C41 133.3(12)
C27 C40 C41 C42 -1.4(18)
C21 C40 C41 C42 179.4(12)
C40 C41 C42 C43 0(2)
C41 C42 C43 C44 2(2)
C40 C27 C44 C43 1(2)
C42 C43 C44 C27 -2.7(19)
